data_1544902
loop_
_publ_author_name
'Kudoh, Y.'
'Takeuchi, Y.'

_publ_section_title
;
 Thermal stability of clinoptilolite: the crystal structure at 350C
;
_journal_name_full 'Mineralogical Journal'
_journal_page_first 392
_journal_page_last 406
_journal_volume 11
_journal_year 1983
_chemical_formula_sum 'Al6.33 Ca1.16 H20.1 K1.68 Mg0.25 Na1.8 O92.1 Si29.81'
_chemical_name_common Ca1.16Na1.8K1.68Mg0.25Al6.33Si29.81O72*20.1H2O
_chemical_name_mineral 'clinoptilolite at 350 C'
_space_group_IT_number 2
_space_group_name_H-M_alt 'C -1'
_symmetry_space_group_name_Hall '-P 1 (1/2*x+1/2*y,1/2*x-1/2*y,-z)'
_symmetry_space_group_name_H-M 'C -1'
_cell_angle_alpha 90.21(5)
_cell_angle_beta 116.76(5)
_cell_angle_gamma 90.19(5)
_cell_formula_units_Z 1
_cell_length_a 17.698(15)
_cell_length_b 17.511(8)
_cell_length_c 7.392(5)
_cell_volume 2045(3)
_cod_data_source_file clinoptilolit-350C.cif
_cod_data_source_block clinoptilolote
_cod_original_formula_sum 'Ca1.16 Na1.8 K1.68 Mg0.25 Al6.33 Si29.81 O92.1 H20.1'
_cod_database_code 1544902

loop_
_space_group_symop_operation_xyz
'x, y, z'
'-x, -y, -z'
'x+1/2, y+1/2, z'
'-x+1/2, -y+1/2, -z'

loop_
_atom_site_label
_atom_site_occupancy
_atom_site_fract_x
_atom_site_fract_y
_atom_site_fract_z
_atom_site_adp_type
_atom_site_B_iso_or_equiv
_atom_site_type_symbol
T1A 0.82 0.17900(10) 0.1645(2) 0.0913(4) Biso 2.792198 Si
T1A 0.18 0.17900(10) 0.1645(2) 0.0913(4) Biso 2.792198 Al
T1B 0.82 -0.17980(10) 0.1651(2) -0.0943(4) Biso 2.813798 Si
T1B 0.18 -0.17980(10) 0.1651(2) -0.0943(4) Biso 2.813798 Al
T2A 0.82 0.2065(2) 0.4104(2) 0.5017(4) Biso 2.767421 Si
T2A 0.18 0.2065(2) 0.4104(2) 0.5017(4) Biso 2.767421 Al
T2B 0.82 -0.2053(2) 0.4108(2) -0.4967(4) Biso 2.813480 Si
T2B 0.18 -0.2053(2) 0.4108(2) -0.4967(4) Biso 2.813480 Al
T3A 0.82 0.2137(2) 0.1857(2) 0.7243(4) Biso 2.920735 Si
T3A 0.18 0.2137(2) 0.1857(2) 0.7243(4) Biso 2.920735 Al
T3B 0.82 -0.2145(2) 0.1856(2) -0.7261(4) Biso 2.849964 Si
T3B 0.18 -0.2145(2) 0.1856(2) -0.7261(4) Biso 2.849964 Al
T4A 0.82 0.06770(10) 0.2882(2) 0.4208(4) Biso 2.794528 Si
T4A 0.18 0.06770(10) 0.2882(2) 0.4208(4) Biso 2.794528 Al
T4B 0.82 -0.06750(10) 0.2887(2) -0.4192(4) Biso 2.822285 Si
T4B 0.18 -0.06750(10) 0.2887(2) -0.4192(4) Biso 2.822285 Al
T5 0.82 0.00020(10) 0.2100(2) 0.0005(4) Biso 2.864780 Si
T5 0.18 0.00020(10) 0.2100(2) 0.0005(4) Biso 2.864780 Al
O1 1.0 0.1842(5) 0.4996(4) 0.4473(13) Biso 5.285220 O
O2A 1.0 0.2462(5) 0.1183(5) 0.6306(14) Biso 6.105094 O
O2B 1.0 -0.2481(5) 0.1170(5) -0.6402(13) Biso 5.822897 O
O3A 1.0 0.1917(5) 0.1433(5) 0.8889(11) Biso 2.920735 O
O3B 1.0 -0.1927(5) 0.1440(5) -0.8964(11) Biso 5.290992 O
O4A 1.0 0.2313(5) 0.0984(5) 0.2559(13) Biso 5.888122 O
O4B 1.0 -0.2324(5) 0.1009(5) -0.2611(13) Biso 5.818267 O
O5 1.0 0.0002(7) 0.3063(7) 0.4994(15) Biso 7.309991 O
O6A 1.0 0.0800(4) 0.1556(4) 0.0420(13) Biso 4.695532 O
O6B 1.0 -0.0814(4) 0.1562(5) -0.0438(13) Biso 5.019135 O
O7A 1.0 0.1295(5) 0.2218(5) 0.5466(13) Biso 5.843240 O
O7B 1.0 -0.1313(5) 0.2229(5) -0.5490(13) Biso 6.165681 O
O8A 1.0 0.0196(5) 0.2636(5) 0.1909(13) Biso 5.750339 O
O8B 1.0 -0.0184(5) 0.2640(5) -0.1878(11) Biso 5.667732 O
O9A 1.0 0.2149(5) 0.2495(4) 0.1694(13) Biso 4.805273 O
O9B 1.0 -0.2137(5) 0.2506(4) -0.1691(13) Biso 4.705558 O
O10A 1.0 0.1192(5) 0.3642(5) 0.4406(2) Biso 5.979984 O
O10B 1.0 -0.1172(5) 0.3649(5) -0.4333(14) Biso 6.350996 O
M3A 0.1280 0.2590(10) 0.0010(10) 0.928(3) Biso 3.900000 K
M3A 0.1250 0.2590(10) 0.0010(10) 0.928(3) Biso 3.900000 Na
M3B 0.0910 0.228(2) 0.003(2) 0.976(6) Biso 5.900000 K
M3B 0.0940 0.228(2) 0.003(2) 0.976(6) Biso 5.900000 Na
M3C 0.0830 0.219(2) 0.002(2) 0.835(6) Biso 5.100000 K
M3C 0.0800 0.219(2) 0.002(2) 0.835(6) Biso 5.100000 Na
M3D 0.0810 0.270(2) -0.004(2) 0.013(7) Biso 5.500000 K
M3D 0.0730 0.270(2) -0.004(2) 0.013(7) Biso 5.500000 Na
W1 0.1500 0.262(5) 0.000(3) 0.844(14) Biso 4.200000 O
W4 0.1500 0.490(5) 0.015(5) 0.472(14) Biso 7.000000 O
W5 0.0700 0.000000 0.000000 0.000000 Biso 7.000000 O

loop_
_atom_site_aniso_label
_atom_site_aniso_U_11
_atom_site_aniso_U_22
_atom_site_aniso_U_33
_atom_site_aniso_U_12
_atom_site_aniso_U_13
_atom_site_aniso_U_23
T1A 0.39954 1.10384 0.58810 0.02767 0.21903 0.11557
T1A 0.39954 1.10384 0.58810 0.02767 0.21903 0.11557
T1B 0.42451 1.07318 0.61859 0.02767 0.23989 0.01156
T1B 0.42451 1.07318 0.61859 0.02767 0.23989 0.01156
T2A 0.67422 0.73589 0.72314 0.02767 0.36504 0.06934
T2A 0.67422 0.73589 0.72314 0.02767 0.36504 0.06934
T2B 0.67422 0.70523 0.78413 0.00000 0.37547 0.03467
T2B 0.67422 0.70523 0.78413 0.00000 0.37547 0.03467
T3A 0.67422 0.91986 0.70572 0.05534 0.40676 0.04623
T3A 0.67422 0.91986 0.70572 0.05534 0.40676 0.04623
T3B 0.67422 0.91986 0.65344 -0.02767 0.39633 0.03467
T3B 0.67422 0.91986 0.65344 -0.02767 0.39633 0.03467
T4A 0.47445 1.07318 0.57503 -0.08301 0.26075 -0.02311
T4A 0.47445 1.07318 0.57503 -0.08301 0.26075 -0.02311
T4B 0.49943 1.07318 0.59681 0.11068 0.29204 0.10402
T4B 0.49943 1.07318 0.59681 0.11068 0.29204 0.10402
T5 0.37457 1.16516 0.58810 0.00000 0.19817 0.03467
T5 0.37457 1.16516 0.58810 0.00000 0.19817 0.03467
O1 1.39839 0.95053 1.51163 0.02767 0.56321 0.04623
O2A 1.57319 1.80907 1.72073 -0.11068 1.20986 -0.46229
O2B 1.32348 1.80907 1.65103 0.19370 1.03255 0.63566
O3A 0.67422 0.91986 0.70572 0.05534 0.40676 0.04623
O3B 1.42336 1.80907 1.06293 0.41506 0.84482 0.26582
O4A 1.04879 2.17701 0.98452 0.19370 0.27118 0.45074
O4B 0.89897 2.17701 1.11521 -0.02767 0.30247 -0.19648
O5 1.57319 2.72893 2.00389 0.11068 1.53319 0.09246
O6A 0.49943 1.41046 1.61618 0.05534 0.47977 0.02311
O6B 0.47445 1.53311 1.80350 0.02767 0.55278 0.18492
O7A 1.19862 1.50245 1.29817 0.33205 0.21903 0.24270
O7B 1.27353 1.41046 1.59440 -0.30438 0.34418 -0.35828
O8A 1.12371 2.08503 0.85819 0.11068 0.22946 -0.20803
O8B 1.24856 2.05436 0.75799 -0.05534 0.28161 0.34672
O9A 1.04879 1.13450 1.60311 -0.22137 0.76138 -0.17336
O9B 1.07376 1.22649 1.36787 0.35972 0.66751 0.40451
O10A 1.04879 1.53311 1.58568 -0.33205 0.31290 0.20803
O10B 0.97388 1.62509 1.87755 0.47040 0.38590 -0.10402
M3A 0.00000 0.00000 0.00000 0.00000 0.00000 0.00000
M3A 0.00000 0.00000 0.00000 0.00000 0.00000 0.00000
M3B 0.00000 0.00000 0.00000 0.00000 0.00000 0.00000
M3B 0.00000 0.00000 0.00000 0.00000 0.00000 0.00000
M3C 0.00000 0.00000 0.00000 0.00000 0.00000 0.00000
M3C 0.00000 0.00000 0.00000 0.00000 0.00000 0.00000
M3D 0.00000 0.00000 0.00000 0.00000 0.00000 0.00000
M3D 0.00000 0.00000 0.00000 0.00000 0.00000 0.00000
W1 0.00000 0.00000 0.00000 0.00000 0.00000 0.00000
W4 0.00000 0.00000 0.00000 0.00000 0.00000 0.00000
W5 0.00000 0.00000 0.00000 0.00000 0.00000 0.00000
